data_7245197
loop_
_publ_author_name
'Li, Hai'
'Yu, Kai-Cheng'
'Su, Jia-Kun'
'Ouyang, Wei'
'Fan, Nai-Li'
'Hu, Xiang-Guo'

_publ_section_title
;
 Photo-mediated synthesis of 1,2-dideoxy-2-phosphinylated carbohydrates
 from glycals: the reduction of glycosyl radicals to glycosyl anions
;
_journal_issue 21
_journal_name_full 'Green Chemistry'
_journal_page_first 8280
_journal_page_last 8291
_journal_paper_doi 10.1039/D2GC01513G
_journal_volume 24
_journal_year 2022
_chemical_absolute_configuration s
_chemical_formula_moiety C24H27O8P
_chemical_formula_sum 'C24 H27 O8 P'
_chemical_formula_weight 474.42
_space_group_crystal_system orthorhombic
_space_group_IT_number 19
_space_group_name_Hall 'P 2ac 2ab'
_space_group_name_H-M_alt 'P 21 21 21'
_atom_sites_solution_hydrogens geom
_audit_creation_method SHELXL-2014/7
_audit_update_record
;
2021-11-20 deposited with the CCDC.	2022-06-28 downloaded from the CCDC.
;
_cell_angle_alpha 90
_cell_angle_beta 90
_cell_angle_gamma 90
_cell_formula_units_Z 4
_cell_length_a 11.9882(7)
_cell_length_b 12.7368(8)
_cell_length_c 16.1339(9)
_cell_measurement_reflns_used 8504
_cell_measurement_temperature 293(2)
_cell_measurement_theta_max 24.9010
_cell_measurement_theta_min 3.6090
_cell_volume 2463.5(3)
_computing_cell_refinement 'Bruker SAINT'
_computing_data_collection 'Bruker APEX2'
_computing_data_reduction 'Bruker SAINT'
_computing_molecular_graphics 'Bruker SHELXTL'
_computing_publication_material 'Bruker SHELXTL'
_computing_structure_refinement 'SHELXL-2014/7 (Sheldrick, 2014)'
_computing_structure_solution 'SHELXS-97 (Sheldrick, 2008)'
_diffrn_ambient_temperature 293(2)
_diffrn_measured_fraction_theta_full 0.997
_diffrn_measured_fraction_theta_max 0.997
_diffrn_measurement_device_type 'Bruker APEX-II CCD'
_diffrn_measurement_method '\f and \w scans'
_diffrn_radiation_type MoK\a
_diffrn_radiation_wavelength 0.71073
_diffrn_reflns_av_R_equivalents 0.0295
_diffrn_reflns_av_unetI/netI 0.0271
_diffrn_reflns_Laue_measured_fraction_full 0.997
_diffrn_reflns_Laue_measured_fraction_max 0.997
_diffrn_reflns_limit_h_max 14
_diffrn_reflns_limit_h_min -14
_diffrn_reflns_limit_k_max 15
_diffrn_reflns_limit_k_min -15
_diffrn_reflns_limit_l_max 19
_diffrn_reflns_limit_l_min -19
_diffrn_reflns_number 20045
_diffrn_reflns_point_group_measured_fraction_full 0.998
_diffrn_reflns_point_group_measured_fraction_max 0.998
_diffrn_reflns_theta_full 25.242
_diffrn_reflns_theta_max 25.496
_diffrn_reflns_theta_min 3.399
_exptl_absorpt_coefficient_mu 0.156
_exptl_absorpt_correction_type multi-scan
_exptl_absorpt_process_details sadabs
_exptl_crystal_colour colourless
_exptl_crystal_density_diffrn 1.279
_exptl_crystal_description block
_exptl_crystal_F_000 1000
_exptl_crystal_size_max 0.180
_exptl_crystal_size_mid 0.160
_exptl_crystal_size_min 0.150
_exptl_transmission_factor_max 1.0000
_exptl_transmission_factor_min 0.7145
_refine_diff_density_max 0.198
_refine_diff_density_min -0.178
_refine_diff_density_rms 0.032
_refine_ls_abs_structure_details
; 
 Flack x determined using 1530 quotients [(I+)-(I-)]/[(I+)+(I-)] 
 (Parsons, Flack and Wagner, Acta Cryst. B69 (2013) 249-259). 
;
_refine_ls_abs_structure_Flack 0.02(4)
_refine_ls_extinction_method none
_refine_ls_goodness_of_fit_ref 1.047
_refine_ls_hydrogen_treatment constr
_refine_ls_matrix_type full
_refine_ls_number_parameters 301
_refine_ls_number_reflns 4583
_refine_ls_number_restraints 0
_refine_ls_restrained_S_all 1.047
_refine_ls_R_factor_all 0.0476
_refine_ls_R_factor_gt 0.0420
_refine_ls_shift/su_max 0.000
_refine_ls_shift/su_mean 0.000
_refine_ls_structure_factor_coef Fsqd
_refine_ls_weighting_details 'w=1/[\s^2^(Fo^2^)+(0.0553P)^2^+0.2786P] where P=(Fo^2^+2Fc^2^)/3'
_refine_ls_weighting_scheme calc
_refine_ls_wR_factor_gt 0.1002
_refine_ls_wR_factor_ref 0.1033
_reflns_Friedel_coverage 0.766
_reflns_Friedel_fraction_full 0.999
_reflns_Friedel_fraction_max 0.999
_reflns_number_gt 4159
_reflns_number_total 4583
_reflns_threshold_expression 'I > 2\s(I)'
_cod_data_source_file d2gc01513g2.cif
_cod_data_source_block A_CCDC1
_cod_depositor_comments 'Adding full bibliography for 7245196--7245197.cif.'
_cod_database_code 7245197
_shelx_shelxl_version_number 2014/7
_shelx_space_group_comment
; 
The symmetry employed for this shelxl refinement is uniquely defined 
by the following loop, which should always be used as a source of 
symmetry information in preference to the above space-group names. 
They are only intended as comments. 
;
_shelx_estimated_absorpt_t_min 0.972
_shelx_estimated_absorpt_t_max 0.977

loop_
_space_group_symop_operation_xyz
'x, y, z'
'-x+1/2, -y, z+1/2'
'-x, y+1/2, -z+1/2'
'x+1/2, -y+1/2, -z'

loop_
_atom_site_label
_atom_site_type_symbol
_atom_site_fract_x
_atom_site_fract_y
_atom_site_fract_z
_atom_site_U_iso_or_equiv
_atom_site_adp_type
_atom_site_occupancy
_atom_site_site_symmetry_order
_atom_site_calc_flag
_atom_site_refinement_flags_posn
_atom_site_refinement_flags_adp
_atom_site_refinement_flags_occupancy
_atom_site_disorder_assembly
_atom_site_disorder_group
P1 P 0.02207(6) 0.29525(7) -0.04377(5) 0.0444(2) Uani 1 1 d . . . . .
O2 O 0.18060(18) 0.57218(17) -0.07128(12) 0.0499(5) Uani 1 1 d . . . . .
O1 O -0.09412(17) 0.3323(2) -0.03664(18) 0.0707(7) Uani 1 1 d . . . . .
O7 O 0.20123(19) 0.79263(18) -0.05110(16) 0.0641(6) Uani 1 1 d . . . . .
O5 O 0.27421(18) 0.52741(18) 0.08579(12) 0.0523(5) Uani 1 1 d . . . . .
O3 O 0.12249(19) 0.37697(17) 0.12662(12) 0.0517(6) Uani 1 1 d . . . . .
C1 C 0.0554(3) 0.2525(2) -0.14772(19) 0.0502(8) Uani 1 1 d . . . . .
C2 C 0.1597(3) 0.2181(3) -0.1716(2) 0.0607(9) Uani 1 1 d . . . . .
H2 H 0.2184 0.2190 -0.1338 0.073 Uiso 1 1 calc R U . . .
C3 C 0.1771(4) 0.1824(3) -0.2509(2) 0.0754(11) Uani 1 1 d . . . . .
H3 H 0.2477 0.1594 -0.2666 0.091 Uiso 1 1 calc R U . . .
C4 C 0.0918(5) 0.1803(4) -0.3067(3) 0.0859(15) Uani 1 1 d . . . . .
H4 H 0.1044 0.1559 -0.3602 0.103 Uiso 1 1 calc R U . . .
C6 C -0.0309(4) 0.2510(3) -0.2052(2) 0.0719(11) Uani 1 1 d . . . . .
H6 H -0.1016 0.2749 -0.1907 0.086 Uiso 1 1 calc R U . . .
C5 C -0.0104(5) 0.2132(4) -0.2848(3) 0.0925(16) Uani 1 1 d . . . . .
H5 H -0.0682 0.2109 -0.3232 0.111 Uiso 1 1 calc R U . . .
C7 C 0.0493(2) 0.1832(3) 0.02175(18) 0.0465(8) Uani 1 1 d . . . . .
C12 C 0.1540(2) 0.1449(3) 0.0384(2) 0.0523(8) Uani 1 1 d . . . . .
H12 H 0.2163 0.1786 0.0167 0.063 Uiso 1 1 calc R U . . .
C11 C 0.1675(3) 0.0576(3) 0.0865(2) 0.0696(10) Uani 1 1 d . . . . .
H11 H 0.2390 0.0333 0.0981 0.084 Uiso 1 1 calc R U . . .
C8 C -0.0416(3) 0.1333(4) 0.0550(3) 0.0904(15) Uani 1 1 d . . . . .
H8 H -0.1130 0.1589 0.0452 0.108 Uiso 1 1 calc R U . . .
C9 C -0.0267(5) 0.0447(5) 0.1031(4) 0.127(2) Uani 1 1 d . . . . .
H9 H -0.0883 0.0110 0.1259 0.152 Uiso 1 1 calc R U . . .
C10 C 0.0782(4) 0.0063(4) 0.1175(3) 0.0994(16) Uani 1 1 d . . . . .
H10 H 0.0879 -0.0547 0.1483 0.119 Uiso 1 1 calc R U . . .
C14 C 0.1205(2) 0.4005(2) -0.02052(16) 0.0384(7) Uani 1 1 d . . . . .
H14 H 0.1965 0.3722 -0.0191 0.046 Uiso 1 1 calc R U . . .
C16 C 0.1574(3) 0.5511(3) 0.07635(18) 0.0463(7) Uani 1 1 d . . . . .
H16 H 0.1297 0.5864 0.1262 0.056 Uiso 1 1 calc R U . . .
C15 C 0.0929(2) 0.4509(2) 0.06236(17) 0.0431(7) Uani 1 1 d . . . . .
H15 H 0.0128 0.4656 0.0651 0.052 Uiso 1 1 calc R U . . .
C13 C 0.1118(3) 0.4843(3) -0.08827(18) 0.0503(8) Uani 1 1 d . . . . .
H13A H 0.1335 0.4539 -0.1410 0.060 Uiso 1 1 calc R U . . .
H13B H 0.0349 0.5073 -0.0929 0.060 Uiso 1 1 calc R U . . .
C17 C 0.1482(3) 0.6244(2) 0.00239(19) 0.0475(7) Uani 1 1 d . . . . .
H17 H 0.0711 0.6490 -0.0030 0.057 Uiso 1 1 calc R U . . .
C20 C 0.3177(3) 0.5316(3) 0.1632(3) 0.0624(10) Uani 1 1 d . . . . .
C23 C 0.2820(3) 0.8615(3) -0.0670(2) 0.0615(9) Uani 1 1 d . . . . .
C18 C 0.0529(4) 0.3625(3) 0.1900(2) 0.0726(11) Uani 1 1 d . . . . .
C21 C 0.4408(4) 0.5187(3) 0.1582(3) 0.0884(14) Uani 1 1 d . . . . .
H21A H 0.4724 0.5253 0.2126 0.133 Uiso 1 1 calc R U . . .
H21B H 0.4714 0.5718 0.1227 0.133 Uiso 1 1 calc R U . . .
H21C H 0.4579 0.4506 0.1361 0.133 Uiso 1 1 calc R U . . .
C19 C 0.1007(5) 0.2878(4) 0.2518(3) 0.1096(19) Uani 1 1 d . . . . .
H19A H 0.0426 0.2631 0.2878 0.164 Uiso 1 1 calc R U . . .
H19B H 0.1567 0.3230 0.2841 0.164 Uiso 1 1 calc R U . . .
H19C H 0.1337 0.2293 0.2234 0.164 Uiso 1 1 calc R U . . .
C24 C 0.2501(4) 0.9372(4) -0.1327(3) 0.0859(13) Uani 1 1 d . . . . .
H24A H 0.3161 0.9678 -0.1562 0.129 Uiso 1 1 calc R U . . .
H24B H 0.2044 0.9915 -0.1092 0.129 Uiso 1 1 calc R U . . .
H24C H 0.2091 0.9014 -0.1752 0.129 Uiso 1 1 calc R U . . .
O6 O 0.2634(3) 0.5460(3) 0.22363(18) 0.0995(11) Uani 1 1 d . . . . .
O8 O 0.3666(3) 0.8625(3) -0.0293(2) 0.1088(12) Uani 1 1 d . . . . .
O4 O -0.0345(3) 0.4039(3) 0.1946(2) 0.1250(15) Uani 1 1 d . . . . .
C22 C 0.2247(3) 0.7170(3) 0.0125(2) 0.0642(9) Uani 1 1 d . . . . .
H22A H 0.2137 0.7485 0.0666 0.077 Uiso 1 1 calc R U . . .
H22B H 0.3018 0.6943 0.0085 0.077 Uiso 1 1 calc R U . . .

loop_
_atom_site_aniso_label
_atom_site_aniso_U_11
_atom_site_aniso_U_22
_atom_site_aniso_U_33
_atom_site_aniso_U_23
_atom_site_aniso_U_13
_atom_site_aniso_U_12
P1 0.0298(3) 0.0503(4) 0.0531(4) -0.0031(4) -0.0084(3) 0.0006(3)
O2 0.0561(13) 0.0504(12) 0.0432(11) 0.0016(10) -0.0009(9) -0.0108(11)
O1 0.0330(11) 0.0768(17) 0.102(2) -0.0079(15) -0.0122(13) 0.0079(11)
O7 0.0629(14) 0.0492(12) 0.0800(16) 0.0108(14) -0.0174(12) -0.0074(12)
O5 0.0525(12) 0.0574(13) 0.0471(12) -0.0045(10) -0.0153(10) 0.0007(11)
O3 0.0645(14) 0.0533(14) 0.0372(11) 0.0051(10) 0.0011(10) 0.0118(11)
C1 0.064(2) 0.0371(16) 0.0497(18) -0.0004(14) -0.0161(15) -0.0067(15)
C2 0.069(2) 0.062(2) 0.0511(19) -0.0034(17) 0.0000(16) -0.0063(18)
C3 0.100(3) 0.068(3) 0.058(2) -0.0073(19) 0.010(2) -0.013(2)
C4 0.142(5) 0.066(3) 0.050(2) -0.0040(19) -0.005(3) -0.029(3)
C6 0.088(3) 0.058(2) 0.069(2) -0.0034(19) -0.038(2) -0.001(2)
C5 0.144(5) 0.067(3) 0.067(3) -0.001(2) -0.055(3) -0.020(3)
C7 0.0338(14) 0.057(2) 0.0483(17) -0.0003(14) 0.0003(12) -0.0066(13)
C12 0.0387(16) 0.0548(19) 0.063(2) 0.0102(18) 0.0038(15) -0.0003(14)
C11 0.061(2) 0.069(2) 0.078(3) 0.017(2) 0.001(2) 0.0078(19)
C8 0.041(2) 0.110(3) 0.120(4) 0.047(3) 0.005(2) -0.014(2)
C9 0.075(3) 0.144(5) 0.161(5) 0.084(4) 0.013(3) -0.034(4)
C10 0.091(3) 0.088(3) 0.119(4) 0.053(3) 0.001(3) -0.007(3)
C14 0.0326(14) 0.0465(17) 0.0362(15) -0.0007(12) -0.0037(11) 0.0000(12)
C16 0.0491(18) 0.0506(18) 0.0391(15) -0.0066(14) -0.0051(13) 0.0055(14)
C15 0.0442(16) 0.0475(17) 0.0375(15) 0.0033(13) -0.0022(12) 0.0058(13)
C13 0.0581(19) 0.054(2) 0.0384(15) 0.0006(14) -0.0059(14) -0.0060(16)
C17 0.0481(17) 0.0449(17) 0.0494(17) 0.0002(15) -0.0067(14) -0.0014(14)
C20 0.084(3) 0.0406(18) 0.063(2) -0.0007(17) -0.030(2) -0.0019(18)
C23 0.053(2) 0.051(2) 0.081(3) 0.0000(18) -0.0042(18) -0.0085(17)
C18 0.098(3) 0.075(3) 0.045(2) 0.0100(18) 0.017(2) 0.022(2)
C21 0.086(3) 0.063(3) 0.116(4) -0.004(3) -0.056(3) 0.008(2)
C19 0.162(5) 0.108(4) 0.058(2) 0.031(3) 0.026(3) 0.044(4)
C24 0.076(3) 0.067(3) 0.115(3) 0.026(2) -0.005(3) -0.005(2)
O6 0.123(3) 0.127(3) 0.0476(15) -0.0121(17) -0.0266(17) 0.006(2)
O8 0.0725(18) 0.108(3) 0.146(3) 0.040(2) -0.034(2) -0.0328(18)
O4 0.124(3) 0.170(4) 0.081(2) 0.052(2) 0.056(2) 0.067(3)
C22 0.075(2) 0.053(2) 0.065(2) 0.0060(17) -0.0231(18) -0.0097(19)

loop_
_atom_type_symbol
_atom_type_description
_atom_type_scat_dispersion_real
_atom_type_scat_dispersion_imag
_atom_type_scat_source
C C 0.0033 0.0016 'International Tables Vol C Tables 4.2.6.8 and 6.1.1.4'
H H 0.0000 0.0000 'International Tables Vol C Tables 4.2.6.8 and 6.1.1.4'
O O 0.0106 0.0060 'International Tables Vol C Tables 4.2.6.8 and 6.1.1.4'
P P 0.1023 0.0942 'International Tables Vol C Tables 4.2.6.8 and 6.1.1.4'

loop_
_geom_angle_atom_site_label_1
_geom_angle_atom_site_label_2
_geom_angle_atom_site_label_3
_geom_angle
_geom_angle_site_symmetry_1
_geom_angle_site_symmetry_3
_geom_angle_publ_flag
O1 P1 C1 112.16(16) . . ?
O1 P1 C7 112.21(15) . . ?
C1 P1 C7 105.37(15) . . ?
O1 P1 C14 111.08(15) . . ?
C1 P1 C14 105.60(14) . . ?
C7 P1 C14 110.07(13) . . ?
C17 O2 C13 111.9(2) . . ?
C23 O7 C22 115.9(3) . . ?
C20 O5 C16 117.6(3) . . ?
C18 O3 C15 119.2(3) . . ?
C2 C1 C6 119.0(3) . . ?
C2 C1 P1 123.7(2) . . ?
C6 C1 P1 117.3(3) . . ?
C3 C2 C1 120.2(4) . . ?
C3 C2 H2 119.9 . . ?
C1 C2 H2 119.9 . . ?
C4 C3 C2 120.5(5) . . ?
C4 C3 H3 119.8 . . ?
C2 C3 H3 119.8 . . ?
C5 C4 C3 120.4(4) . . ?
C5 C4 H4 119.8 . . ?
C3 C4 H4 119.8 . . ?
C1 C6 C5 119.2(4) . . ?
C1 C6 H6 120.4 . . ?
C5 C6 H6 120.4 . . ?
C4 C5 C6 120.7(4) . . ?
C4 C5 H5 119.6 . . ?
C6 C5 H5 119.6 . . ?
C8 C7 C12 119.0(3) . . ?
C8 C7 P1 116.9(3) . . ?
C12 C7 P1 124.1(2) . . ?
C11 C12 C7 120.6(3) . . ?
C11 C12 H12 119.7 . . ?
C7 C12 H12 119.7 . . ?
C10 C11 C12 120.7(4) . . ?
C10 C11 H11 119.6 . . ?
C12 C11 H11 119.6 . . ?
C7 C8 C9 119.8(4) . . ?
C7 C8 H8 120.1 . . ?
C9 C8 H8 120.1 . . ?
C10 C9 C8 120.3(4) . . ?
C10 C9 H9 119.8 . . ?
C8 C9 H9 119.8 . . ?
C11 C10 C9 119.5(4) . . ?
C11 C10 H10 120.2 . . ?
C9 C10 H10 120.2 . . ?
C15 C14 C13 108.6(2) . . ?
C15 C14 P1 110.50(19) . . ?
C13 C14 P1 108.75(19) . . ?
C15 C14 H14 109.7 . . ?
C13 C14 H14 109.7 . . ?
P1 C14 H14 109.7 . . ?
O5 C16 C15 109.7(3) . . ?
O5 C16 C17 106.4(2) . . ?
C15 C16 C17 111.4(2) . . ?
O5 C16 H16 109.8 . . ?
C15 C16 H16 109.8 . . ?
C17 C16 H16 109.8 . . ?
O3 C15 C16 108.5(2) . . ?
O3 C15 C14 107.6(2) . . ?
C16 C15 C14 112.2(2) . . ?
O3 C15 H15 109.5 . . ?
C16 C15 H15 109.5 . . ?
C14 C15 H15 109.5 . . ?
O2 C13 C14 111.9(2) . . ?
O2 C13 H13A 109.2 . . ?
C14 C13 H13A 109.2 . . ?
O2 C13 H13B 109.2 . . ?
C14 C13 H13B 109.2 . . ?
H13A C13 H13B 107.9 . . ?
O2 C17 C22 107.0(3) . . ?
O2 C17 C16 110.5(2) . . ?
C22 C17 C16 110.7(3) . . ?
O2 C17 H17 109.5 . . ?
C22 C17 H17 109.5 . . ?
C16 C17 H17 109.5 . . ?
O6 C20 O5 123.6(4) . . ?
O6 C20 C21 127.2(4) . . ?
O5 C20 C21 109.1(4) . . ?
O8 C23 O7 122.2(4) . . ?
O8 C23 C24 125.5(4) . . ?
O7 C23 C24 112.2(3) . . ?
O4 C18 O3 122.9(4) . . ?
O4 C18 C19 125.9(4) . . ?
O3 C18 C19 111.1(4) . . ?
C20 C21 H21A 109.5 . . ?
C20 C21 H21B 109.5 . . ?
H21A C21 H21B 109.5 . . ?
C20 C21 H21C 109.5 . . ?
H21A C21 H21C 109.5 . . ?
H21B C21 H21C 109.5 . . ?
C18 C19 H19A 109.5 . . ?
C18 C19 H19B 109.5 . . ?
H19A C19 H19B 109.5 . . ?
C18 C19 H19C 109.5 . . ?
H19A C19 H19C 109.5 . . ?
H19B C19 H19C 109.5 . . ?
C23 C24 H24A 109.5 . . ?
C23 C24 H24B 109.5 . . ?
H24A C24 H24B 109.5 . . ?
C23 C24 H24C 109.5 . . ?
H24A C24 H24C 109.5 . . ?
H24B C24 H24C 109.5 . . ?
O7 C22 C17 109.2(3) . . ?
O7 C22 H22A 109.8 . . ?
C17 C22 H22A 109.8 . . ?
O7 C22 H22B 109.8 . . ?
C17 C22 H22B 109.8 . . ?
H22A C22 H22B 108.3 . . ?

loop_
_geom_bond_atom_site_label_1
_geom_bond_atom_site_label_2
_geom_bond_distance
_geom_bond_site_symmetry_2
_geom_bond_publ_flag
P1 O1 1.475(2) . ?
P1 C1 1.808(3) . ?
P1 C7 1.806(3) . ?
P1 C14 1.825(3) . ?
O2 C17 1.416(4) . ?
O2 C13 1.417(4) . ?
O7 C23 1.331(4) . ?
O7 C22 1.435(4) . ?
O5 C20 1.354(4) . ?
O5 C16 1.441(4) . ?
O3 C18 1.333(4) . ?
O3 C15 1.444(3) . ?
C1 C2 1.380(5) . ?
C1 C6 1.389(5) . ?
C2 C3 1.374(5) . ?
C2 H2 0.9300 . ?
C3 C4 1.363(6) . ?
C3 H3 0.9300 . ?
C4 C5 1.342(7) . ?
C4 H4 0.9300 . ?
C6 C5 1.393(6) . ?
C6 H6 0.9300 . ?
C5 H5 0.9300 . ?
C7 C8 1.371(5) . ?
C7 C12 1.373(4) . ?
C12 C11 1.365(5) . ?
C12 H12 0.9300 . ?
C11 C10 1.350(6) . ?
C11 H11 0.9300 . ?
C8 C9 1.381(7) . ?
C8 H8 0.9300 . ?
C9 C10 1.370(7) . ?
C9 H9 0.9300 . ?
C10 H10 0.9300 . ?
C14 C15 1.520(4) . ?
C14 C13 1.531(4) . ?
C14 H14 0.9800 . ?
C16 C15 1.509(4) . ?
C16 C17 1.519(4) . ?
C16 H16 0.9800 . ?
C15 H15 0.9800 . ?
C13 H13A 0.9700 . ?
C13 H13B 0.9700 . ?
C17 C22 1.504(5) . ?
C17 H17 0.9800 . ?
C20 O6 1.187(5) . ?
C20 C21 1.487(6) . ?
C23 O8 1.181(4) . ?
C23 C24 1.484(6) . ?
C18 O4 1.175(5) . ?
C18 C19 1.492(6) . ?
C21 H21A 0.9600 . ?
C21 H21B 0.9600 . ?
C21 H21C 0.9600 . ?
C19 H19A 0.9600 . ?
C19 H19B 0.9600 . ?
C19 H19C 0.9600 . ?
C24 H24A 0.9600 . ?
C24 H24B 0.9600 . ?
C24 H24C 0.9600 . ?
C22 H22A 0.9700 . ?
C22 H22B 0.9700 . ?

loop_
_geom_hbond_atom_site_label_D
_geom_hbond_atom_site_label_H
_geom_hbond_atom_site_label_A
_geom_hbond_distance_DH
_geom_hbond_distance_HA
_geom_hbond_distance_DA
_geom_hbond_angle_DHA
_geom_hbond_site_symmetry_A
C12 H12 O1 0.93 2.30 3.034(4) 135.4 4
C13 H13A O6 0.97 2.51 3.405(4) 153.5 2_564
C17 H17 O8 0.98 2.51 3.409(5) 152.2 4_465
C24 H24A O4 0.96 2.50 3.429(6) 162.3 4_565

loop_
_geom_torsion_atom_site_label_1
_geom_torsion_atom_site_label_2
_geom_torsion_atom_site_label_3
_geom_torsion_atom_site_label_4
_geom_torsion
_geom_torsion_site_symmetry_1
_geom_torsion_site_symmetry_2
_geom_torsion_site_symmetry_3
_geom_torsion_site_symmetry_4
_geom_torsion_publ_flag
O1 P1 C1 C2 177.5(3) . . . . ?
C7 P1 C1 C2 -60.2(3) . . . . ?
C14 P1 C1 C2 56.3(3) . . . . ?
O1 P1 C1 C6 -5.1(3) . . . . ?
C7 P1 C1 C6 117.3(3) . . . . ?
C14 P1 C1 C6 -126.2(3) . . . . ?
C6 C1 C2 C3 -0.4(5) . . . . ?
P1 C1 C2 C3 177.1(3) . . . . ?
C1 C2 C3 C4 -0.2(6) . . . . ?
C2 C3 C4 C5 0.1(7) . . . . ?
C2 C1 C6 C5 1.1(5) . . . . ?
P1 C1 C6 C5 -176.6(3) . . . . ?
C3 C4 C5 C6 0.6(7) . . . . ?
C1 C6 C5 C4 -1.2(7) . . . . ?
O1 P1 C7 C8 13.4(4) . . . . ?
C1 P1 C7 C8 -108.9(3) . . . . ?
C14 P1 C7 C8 137.7(3) . . . . ?
O1 P1 C7 C12 -167.9(3) . . . . ?
C1 P1 C7 C12 69.8(3) . . . . ?
C14 P1 C7 C12 -43.7(3) . . . . ?
C8 C7 C12 C11 0.7(6) . . . . ?
P1 C7 C12 C11 -177.9(3) . . . . ?
C7 C12 C11 C10 1.2(6) . . . . ?
C12 C7 C8 C9 -1.2(7) . . . . ?
P1 C7 C8 C9 177.6(5) . . . . ?
C7 C8 C9 C10 -0.3(10) . . . . ?
C12 C11 C10 C9 -2.6(8) . . . . ?
C8 C9 C10 C11 2.2(10) . . . . ?
O1 P1 C14 C15 52.2(2) . . . . ?
C1 P1 C14 C15 174.08(19) . . . . ?
C7 P1 C14 C15 -72.7(2) . . . . ?
O1 P1 C14 C13 -66.9(3) . . . . ?
C1 P1 C14 C13 55.0(2) . . . . ?
C7 P1 C14 C13 168.2(2) . . . . ?
C20 O5 C16 C15 -104.8(3) . . . . ?
C20 O5 C16 C17 134.6(3) . . . . ?
C18 O3 C15 C16 101.7(3) . . . . ?
C18 O3 C15 C14 -136.7(3) . . . . ?
O5 C16 C15 O3 51.3(3) . . . . ?
C17 C16 C15 O3 168.8(2) . . . . ?
O5 C16 C15 C14 -67.5(3) . . . . ?
C17 C16 C15 C14 50.0(3) . . . . ?
C13 C14 C15 O3 -169.0(2) . . . . ?
P1 C14 C15 O3 71.8(3) . . . . ?
C13 C14 C15 C16 -49.6(3) . . . . ?
P1 C14 C15 C16 -168.85(19) . . . . ?
C17 O2 C13 C14 -62.8(3) . . . . ?
C15 C14 C13 O2 55.6(3) . . . . ?
P1 C14 C13 O2 175.9(2) . . . . ?
C13 O2 C17 C22 -178.5(2) . . . . ?
C13 O2 C17 C16 60.9(3) . . . . ?
O5 C16 C17 O2 65.3(3) . . . . ?
C15 C16 C17 O2 -54.2(3) . . . . ?
O5 C16 C17 C22 -53.0(3) . . . . ?
C15 C16 C17 C22 -172.5(3) . . . . ?
C16 O5 C20 O6 5.8(5) . . . . ?
C16 O5 C20 C21 -172.7(3) . . . . ?
C22 O7 C23 O8 -2.2(6) . . . . ?
C22 O7 C23 C24 -179.3(3) . . . . ?
C15 O3 C18 O4 3.4(6) . . . . ?
C15 O3 C18 C19 -177.0(4) . . . . ?
C23 O7 C22 C17 -159.6(3) . . . . ?
O2 C17 C22 O7 68.7(3) . . . . ?
C16 C17 C22 O7 -170.8(3) . . . . ?
